data_1510813
loop_
_publ_author_name
'Krebs, B.'
'Hammerschmidt, A.'
'Jansen, C.'
'Pruss, T.'
'Kuchinke, J.'
'Kueper, J.'
'Koester, C.'
'Lindemann, A.'
'Doech, M.'

_publ_section_title
;
 Syntheses and crystal structures of Rb2 B2 Se7, Tl2 B2 Se7, Cs3 B3 Se10,
 and Tl3 B3 Se10: new perseleno-selenoborates with polymeric anionic
 chains
;
_journal_name_full 'Zeitschrift fuer Anorganische und Allgemeine Chemie'
_journal_page_first 419
_journal_page_last 425
_journal_paper_doi 10.1002/1521-3749(200103)627:3<419::AID-ZAAC419>3.0.CO;2-Z
_journal_volume 627
_journal_year 2001
_chemical_formula_sum 'B2 Rb2 Se7'
_chemical_name_systematic 'Rb2 (B2 (Se2)3 Se)'
_space_group_IT_number 15
_symmetry_space_group_name_Hall '-I 2ya'
_symmetry_space_group_name_H-M 'I 1 2/a 1'
_cell_angle_alpha 90
_cell_angle_beta 107.3
_cell_angle_gamma 90
_cell_formula_units_Z 4
_cell_length_a 12.414
_cell_length_b 7.314
_cell_length_c 14.092
_cell_volume 1221.614
_citation_journal_id_ASTM ZAACAB
_cod_data_source_file boron_318.cif
_cod_data_source_block B2Rb2Se7
_cod_original_sg_symbol_Hall '-C 2yc (x+z,y,-x)'
_cod_database_code 1510813

loop_
_symmetry_equiv_pos_as_xyz
x,y,z
-x+1/2,y,-z
-x,-y,-z
x-1/2,-y,z
x+1/2,y+1/2,z+1/2
-x+1,y+1/2,-z+1/2
-x+1/2,-y+1/2,-z+1/2
x,-y+1/2,z+1/2

loop_
_atom_site_label
_atom_site_type_symbol
_atom_site_fract_x
_atom_site_fract_y
_atom_site_fract_z
_atom_site_occupancy
_atom_site_U_iso_or_equiv
Rb1 Rb+1 0.41557 0.7336 0.39537 1 0.0
Se3 Se-1 0.18732 0.48149 0.41835 1 0.0
Se1 Se-1 0.3921 0.20759 0.36793 1 0.0
Se4 Se-1 0.25 0.0465 0.5 1 0.0
Se2 Se-1 0.10765 0.11438 0.27193 1 0.0
B1 B+3 0.2343 0.226 0.3848 1 0.0
